data_4513150
loop_
_publ_author_name
'Abrahams, Brendan F.'
'Elliott, Robert W.'
'Hudson, Timothy A.'
'Robson, Richard'
'Sutton, Ashley L.'

_publ_section_title
;
 New CuI2(TCNQ--II) and CuI2(F4TCNQ--II) Coordination Polymers
;
_journal_issue 5
_journal_name_full 'Crystal Growth &amp; Design'
_journal_page_first 2437
_journal_paper_doi 10.1021/acs.cgd.5b00220
_journal_volume 15
_journal_year 2015
_chemical_formula_sum 'C26 H18 Cu2 F4 N6'
_chemical_formula_weight 617.54
_chemical_name_common '[Cu2(F4TCNQ)(2,6-lutidine)2]'
_space_group_crystal_system triclinic
_space_group_IT_number 2
_space_group_name_Hall '-P 1'
_space_group_name_H-M_alt 'P -1'
_symmetry_space_group_name_Hall '-P 1'
_symmetry_space_group_name_H-M 'P -1'
_atom_sites_solution_hydrogens geom
_audit_creation_method SHELXL-2014/7
_cell_angle_alpha 100.363(6)
_cell_angle_beta 101.345(6)
_cell_angle_gamma 101.104(6)
_cell_formula_units_Z 1
_cell_length_a 7.6593(5)
_cell_length_b 7.6693(6)
_cell_length_c 11.3462(8)
_cell_measurement_reflns_used 2047
_cell_measurement_temperature 130(2)
_cell_measurement_theta_max 74.1690
_cell_measurement_theta_min 4.0776
_cell_volume 624.59(8)
_computing_cell_refinement
;
CrysAlisPro, Agilent Technologies,
Version 1.171.36.20 (release 27-06-2012 CrysAlis171 .NET)
(compiled Jul 11 2012,15:38:31)
;
_computing_data_collection
;
CrysAlisPro, Agilent Technologies,
Version 1.171.36.20 (release 27-06-2012 CrysAlis171 .NET)
(compiled Jul 11 2012,15:38:31)
;
_computing_data_reduction
;
CrysAlisPro, Agilent Technologies,
Version 1.171.36.20 (release 27-06-2012 CrysAlis171 .NET)
(compiled Jul 11 2012,15:38:31)
;
_computing_structure_refinement 'SHELXL-2014/7 (Sheldrick, 2014)'
_computing_structure_solution 'SHELXS-97 (Sheldrick, 1997)'
_diffrn_ambient_temperature 130(2)
_diffrn_detector_area_resol_mean 10.2273
_diffrn_measured_fraction_theta_full 0.997
_diffrn_measured_fraction_theta_max 0.997
_diffrn_measurement_device_type 'SuperNova, Dual, Cu at zero, Atlas'
_diffrn_measurement_method '\w scans'
_diffrn_radiation_monochromator mirror
_diffrn_radiation_source 'SuperNova (Cu) X-ray Source'
_diffrn_radiation_type CuK\a
_diffrn_radiation_wavelength 1.54184
_diffrn_reflns_av_R_equivalents 0.0377
_diffrn_reflns_av_unetI/netI 0.0545
_diffrn_reflns_laue_measured_fraction_full 0.997
_diffrn_reflns_laue_measured_fraction_max 0.997
_diffrn_reflns_limit_h_max 7
_diffrn_reflns_limit_h_min -9
_diffrn_reflns_limit_k_max 9
_diffrn_reflns_limit_k_min -9
_diffrn_reflns_limit_l_max 13
_diffrn_reflns_limit_l_min -12
_diffrn_reflns_number 4182
_diffrn_reflns_point_group_measured_fraction_full 0.997
_diffrn_reflns_point_group_measured_fraction_max 0.997
_diffrn_reflns_theta_full 67.684
_diffrn_reflns_theta_max 68.494
_diffrn_reflns_theta_min 4.080
_exptl_absorpt_coefficient_mu 2.613
_exptl_absorpt_correction_T_max 0.984
_exptl_absorpt_correction_T_min 0.945
_exptl_absorpt_correction_type gaussian
_exptl_absorpt_process_details
;
CrysAlisPro, Agilent Technologies,
Version 1.171.36.20 (release 27-06-2012 CrysAlis171 .NET)
(compiled Jul 11 2012,15:38:31)
Numerical absorption correction based on gaussian integration over
            a multifaceted crystal model
;
_exptl_crystal_colour 'Pale yellow'
_exptl_crystal_density_diffrn 1.642
_exptl_crystal_description Plate
_exptl_crystal_F_000 310
_exptl_crystal_size_max 0.0777
_exptl_crystal_size_mid 0.0259
_exptl_crystal_size_min 0.0127
_refine_diff_density_max 0.444
_refine_diff_density_min -0.376
_refine_diff_density_rms 0.077
_refine_ls_extinction_method none
_refine_ls_goodness_of_fit_ref 0.963
_refine_ls_hydrogen_treatment constr
_refine_ls_matrix_type full
_refine_ls_number_parameters 174
_refine_ls_number_reflns 2294
_refine_ls_number_restraints 0
_refine_ls_restrained_S_all 0.963
_refine_ls_R_factor_all 0.0448
_refine_ls_R_factor_gt 0.0375
_refine_ls_shift/su_max 0.000
_refine_ls_shift/su_mean 0.000
_refine_ls_structure_factor_coef Fsqd
_refine_ls_weighting_details 'w=1/[\s^2^(Fo^2^)+(0.0538P)^2^+0.2093P] where P=(Fo^2^+2Fc^2^)/3'
_refine_ls_weighting_scheme calc
_refine_ls_wR_factor_gt 0.0962
_refine_ls_wR_factor_ref 0.1008
_reflns_Friedel_coverage 0.000
_reflns_number_gt 1993
_reflns_number_total 2294
_reflns_threshold_expression 'I > 2\s(I)'
_cod_data_source_file cg5b00220_si_002.cif
_cod_data_source_block 26-lutidine
_cod_database_code 4513150
_shelx_shelxl_version_number 2014/7
_shelx_space_group_comment
;
The symmetry employed for this shelxl refinement is uniquely defined
by the following loop, which should always be used as a source of
symmetry information in preference to the above space-group names.
They are only intended as comments.
;

loop_
_space_group_symop_operation_xyz
'x, y, z'
'-x, -y, -z'

loop_
_atom_site_label
_atom_site_type_symbol
_atom_site_fract_x
_atom_site_fract_y
_atom_site_fract_z
_atom_site_U_iso_or_equiv
_atom_site_adp_type
_atom_site_occupancy
_atom_site_site_symmetry_order
_atom_site_calc_flag
_atom_site_refinement_flags_posn
_atom_site_refinement_flags_adp
Cu1 Cu 0.16724(5) 0.21204(5) 0.26222(4) 0.02359(15) Uani 1 1 d . .
F1 F -0.2585(2) -0.7001(2) -0.05308(15) 0.0247(3) Uani 1 1 d . .
F2 F -0.6024(2) -0.8075(2) -0.18129(14) 0.0252(3) Uani 1 1 d . .
N2 N 0.0589(3) -0.6091(3) 0.2045(2) 0.0283(5) Uani 1 1 d . .
N1 N 0.0347(3) -0.0416(3) 0.2164(2) 0.0298(5) Uani 1 1 d . .
N3 N 0.4108(3) 0.2330(3) 0.3735(2) 0.0206(4) Uani 1 1 d . .
C11 C 0.4339(4) 0.2597(4) 0.4966(3) 0.0243(6) Uani 1 1 d . .
C7 C 0.5506(4) 0.2002(3) 0.3221(3) 0.0233(5) Uani 1 1 d . .
C5 C -0.3754(3) -0.5972(4) -0.0244(2) 0.0194(5) Uani 1 1 d . .
C3 C -0.1212(3) -0.3796(4) 0.1426(2) 0.0216(5) Uani 1 1 d . .
C1 C -0.0345(3) -0.1944(4) 0.1834(3) 0.0229(5) Uani 1 1 d . .
C2 C -0.0214(3) -0.5052(3) 0.1754(3) 0.0225(5) Uani 1 1 d . .
C6 C -0.5551(3) -0.6542(3) -0.0902(2) 0.0190(5) Uani 1 1 d . .
C4 C -0.3103(3) -0.4394(3) 0.0695(2) 0.0191(5) Uani 1 1 d . .
C8 C 0.7146(4) 0.1910(4) 0.3940(3) 0.0293(6) Uani 1 1 d . .
H8 H 0.8108 0.1664 0.3568 0.035 Uiso 1 1 calc R U
C9 C 0.7384(4) 0.2179(4) 0.5206(3) 0.0334(7) Uani 1 1 d . .
H9 H 0.8505 0.2111 0.5710 0.040 Uiso 1 1 calc R U
C12 C 0.5140(4) 0.1747(4) 0.1853(3) 0.0297(6) Uani 1 1 d . .
H12A H 0.4173 0.0639 0.1460 0.045 Uiso 1 1 calc R U
H12B H 0.6261 0.1632 0.1584 0.045 Uiso 1 1 calc R U
H12C H 0.4746 0.2803 0.1615 0.045 Uiso 1 1 calc R U
C10 C 0.5975(4) 0.2547(4) 0.5726(3) 0.0307(6) Uani 1 1 d . .
H10 H 0.6124 0.2763 0.6596 0.037 Uiso 1 1 calc R U
C13 C 0.2731(4) 0.2958(4) 0.5462(3) 0.0328(7) Uani 1 1 d . .
H13A H 0.2191 0.3811 0.5046 0.049 Uiso 1 1 calc R U
H13B H 0.3142 0.3489 0.6351 0.049 Uiso 1 1 calc R U
H13C H 0.1812 0.1810 0.5313 0.049 Uiso 1 1 calc R U

loop_
_atom_site_aniso_label
_atom_site_aniso_U_11
_atom_site_aniso_U_22
_atom_site_aniso_U_33
_atom_site_aniso_U_23
_atom_site_aniso_U_13
_atom_site_aniso_U_12
Cu1 0.0202(2) 0.0184(2) 0.0311(3) 0.00612(16) 0.00038(16) 0.00731(15)
F1 0.0192(7) 0.0220(8) 0.0339(9) 0.0025(6) 0.0057(6) 0.0117(6)
F2 0.0244(7) 0.0192(8) 0.0274(8) -0.0036(6) 0.0010(6) 0.0075(6)
N2 0.0214(11) 0.0180(11) 0.0393(14) 0.0059(10) -0.0059(10) 0.0036(9)
N1 0.0223(11) 0.0189(12) 0.0435(15) 0.0060(10) -0.0034(10) 0.0064(9)
N3 0.0164(10) 0.0186(10) 0.0263(11) 0.0071(9) 0.0011(9) 0.0050(8)
C11 0.0218(12) 0.0220(13) 0.0288(14) 0.0056(11) 0.0044(11) 0.0059(10)
C7 0.0233(13) 0.0168(12) 0.0291(14) 0.0059(11) 0.0044(11) 0.0043(10)
C5 0.0186(12) 0.0200(12) 0.0224(12) 0.0060(10) 0.0057(10) 0.0095(10)
C3 0.0181(12) 0.0192(12) 0.0272(13) 0.0069(10) 0.0018(10) 0.0061(10)
C1 0.0178(12) 0.0215(14) 0.0291(14) 0.0071(11) 0.0005(10) 0.0078(10)
C2 0.0165(12) 0.0179(13) 0.0290(14) 0.0046(11) -0.0013(10) 0.0018(10)
C6 0.0195(12) 0.0148(12) 0.0227(13) 0.0029(9) 0.0040(10) 0.0062(9)
C4 0.0185(11) 0.0158(12) 0.0243(13) 0.0086(10) 0.0040(10) 0.0047(9)
C8 0.0233(13) 0.0303(15) 0.0363(16) 0.0092(12) 0.0080(12) 0.0086(11)
C9 0.0206(13) 0.0408(17) 0.0364(16) 0.0092(14) -0.0007(12) 0.0090(12)
C12 0.0333(15) 0.0305(15) 0.0296(15) 0.0103(12) 0.0096(12) 0.0122(12)
C10 0.0281(14) 0.0362(16) 0.0268(14) 0.0080(12) 0.0009(12) 0.0099(12)
C13 0.0315(15) 0.0396(17) 0.0324(16) 0.0100(13) 0.0087(12) 0.0180(13)

loop_
_atom_type_symbol
_atom_type_description
_atom_type_scat_dispersion_real
_atom_type_scat_dispersion_imag
_atom_type_scat_source
C C 0.0181 0.0091 'International Tables Vol C Tables 4.2.6.8 and 6.1.1.4'
H H 0.0000 0.0000 'International Tables Vol C Tables 4.2.6.8 and 6.1.1.4'
N N 0.0311 0.0180 'International Tables Vol C Tables 4.2.6.8 and 6.1.1.4'
Cu Cu -1.9646 0.5888 'International Tables Vol C Tables 4.2.6.8 and 6.1.1.4'
F F 0.0727 0.0534 'International Tables Vol C Tables 4.2.6.8 and 6.1.1.4'

loop_
_geom_angle_atom_site_label_1
_geom_angle_atom_site_label_2
_geom_angle_atom_site_label_3
_geom_angle
_geom_angle_site_symmetry_1
_geom_angle_site_symmetry_3
N2 Cu1 N1 120.38(10) 1_565 .
N2 Cu1 N3 131.02(9) 1_565 .
N1 Cu1 N3 108.58(9) . .
C2 N2 Cu1 172.9(2) . 1_545
C1 N1 Cu1 174.6(2) . .
C11 N3 C7 119.5(2) . .
C11 N3 Cu1 121.48(17) . .
C7 N3 Cu1 118.67(18) . .
N3 C11 C10 121.4(2) . .
N3 C11 C13 116.2(2) . .
C10 C11 C13 122.3(3) . .
N3 C7 C8 121.0(3) . .
N3 C7 C12 115.9(2) . .
C8 C7 C12 123.1(2) . .
F1 C5 C6 117.8(2) . .
F1 C5 C4 119.3(2) . .
C6 C5 C4 122.9(2) . .
C1 C3 C2 117.7(2) . .
C1 C3 C4 121.0(2) . .
C2 C3 C4 121.3(2) . .
N1 C1 C3 179.2(3) . .
N2 C2 C3 178.4(3) . .
F2 C6 C5 117.8(2) . .
F2 C6 C4 118.6(2) . 2_445
C5 C6 C4 123.5(2) . 2_445
C6 C4 C5 113.6(2) 2_445 .
C6 C4 C3 122.7(2) 2_445 .
C5 C4 C3 123.6(2) . .
C7 C8 C9 119.6(3) . .
C10 C9 C8 119.2(3) . .
C9 C10 C11 119.2(3) . .

loop_
_geom_bond_atom_site_label_1
_geom_bond_atom_site_label_2
_geom_bond_distance
_geom_bond_site_symmetry_2
Cu1 N2 1.884(2) 1_565
Cu1 N1 1.937(2) .
Cu1 N3 1.996(2) .
F1 C5 1.351(3) .
F2 C6 1.354(3) .
N2 C2 1.151(4) .
N2 Cu1 1.884(2) 1_545
N1 C1 1.149(4) .
N3 C11 1.346(4) .
N3 C7 1.359(3) .
C11 C10 1.386(4) .
C11 C13 1.502(4) .
C7 C8 1.378(4) .
C7 C12 1.492(4) .
C5 C6 1.374(4) .
C5 C4 1.394(4) .
C3 C1 1.397(4) .
C3 C2 1.396(4) .
C3 C4 1.460(3) .
C6 C4 1.397(3) 2_445
C4 C6 1.397(3) 2_445
C8 C9 1.384(4) .
C9 C10 1.379(4) .

loop_
_geom_torsion_atom_site_label_1
_geom_torsion_atom_site_label_2
_geom_torsion_atom_site_label_3
_geom_torsion_atom_site_label_4
_geom_torsion
_geom_torsion_site_symmetry_4
C2 C3 C4 C5 -35.7(4) .
C1 C3 C4 C6 -37.1(4) 2_445
